data_7114625
loop_
_publ_author_name
'Xue Zhang'
'Yifei Li'
'Hui Shi'
'Lunan Zhang'
'Shanshan Zhang'
'Xianxiu Xu'
'Qun Liu'

_publ_section_title
;
 Rhodium(III)-catalyzed intramolecular amidoarylation and hydroarylation
 of alkyne via C-H activation: switchable synthesis of 3,4-fused tricyclic
 indoles and chromans
;
_journal_name_full Chem.Commun.
_journal_page_first 7306
_journal_paper_doi 10.1039/C4CC02398F
_journal_volume 50
_journal_year 2014
_chemical_formula_sum 'C13 H15 N O2'
_chemical_formula_weight 217.26
_chemical_name_systematic
;
 ?
;
_space_group_IT_number 161
_symmetry_cell_setting rhombohedral
_symmetry_space_group_name_Hall 'R 3 -2"c'
_symmetry_space_group_name_H-M 'R 3 c :H'
_atom_sites_solution_hydrogens geom
_atom_sites_solution_primary direct
_atom_sites_solution_secondary difmap
_audit_creation_method SHELXL-97
_cell_angle_alpha 90.00
_cell_angle_beta 90.00
_cell_angle_gamma 120.00
_cell_formula_units_Z 18
_cell_length_a 25.053(2)
_cell_length_b 25.053(2)
_cell_length_c 9.6450(13)
_cell_measurement_temperature 293(2)
_cell_volume 5242.7(9)
_computing_structure_refinement 'SHELXL-97 (Sheldrick, 1997)'
_diffrn_ambient_temperature 293(2)
_diffrn_measured_fraction_theta_full 1.000
_diffrn_measured_fraction_theta_max 1.000
_diffrn_radiation_monochromator graphite
_diffrn_radiation_source 'fine-focus sealed tube'
_diffrn_radiation_type MoK\a
_diffrn_radiation_wavelength 0.71069
_diffrn_reflns_av_R_equivalents 0.0592
_diffrn_reflns_av_sigmaI/netI 0.0456
_diffrn_reflns_limit_h_max 29
_diffrn_reflns_limit_h_min -26
_diffrn_reflns_limit_k_max 29
_diffrn_reflns_limit_k_min -29
_diffrn_reflns_limit_l_max 11
_diffrn_reflns_limit_l_min -11
_diffrn_reflns_number 9716
_diffrn_reflns_theta_full 25.00
_diffrn_reflns_theta_max 25.03
_diffrn_reflns_theta_min 1.63
_exptl_absorpt_coefficient_mu 0.084
_exptl_absorpt_correction_T_max 0.9900
_exptl_absorpt_correction_T_min 0.9786
_exptl_crystal_density_diffrn 1.239
_exptl_crystal_density_method 'not measured'
_exptl_crystal_F_000 2088
_exptl_crystal_size_max 0.26
_exptl_crystal_size_mid 0.15
_exptl_crystal_size_min 0.12
_refine_diff_density_max 0.307
_refine_diff_density_min -0.338
_refine_diff_density_rms 0.042
_refine_ls_abs_structure_details 'Flack H D (1983), Acta Cryst. A39, 876-881'
_refine_ls_abs_structure_Flack 0(3)
_refine_ls_extinction_coef 0.0016(4)
_refine_ls_extinction_expression Fc^*^=kFc[1+0.001xFc^2^\l^3^/sin(2\q)]^-1/4^
_refine_ls_extinction_method SHELXL
_refine_ls_goodness_of_fit_ref 1.020
_refine_ls_hydrogen_treatment mixed
_refine_ls_matrix_type full
_refine_ls_number_parameters 151
_refine_ls_number_reflns 2054
_refine_ls_number_restraints 7
_refine_ls_restrained_S_all 1.086
_refine_ls_R_factor_all 0.0843
_refine_ls_R_factor_gt 0.0552
_refine_ls_shift/su_max 0.000
_refine_ls_shift/su_mean 0.000
_refine_ls_structure_factor_coef Fsqd
_refine_ls_weighting_details 'calc w=1/[\s^2^(Fo^2^)+(0.0782P)^2^+5.0595P] where P=(Fo^2^+2Fc^2^)/3'
_refine_ls_weighting_scheme calc
_refine_ls_wR_factor_gt 0.1344
_refine_ls_wR_factor_ref 0.1525
_reflns_number_gt 1481
_reflns_number_total 2054
_reflns_threshold_expression >2sigma(I)
_cod_data_source_file c4cc02398f2.cif
_cod_data_source_block 22
_cod_depositor_comments
;
The following automatic conversions were performed:

'_refine_ls_hydrogen_treatment' value 'MIXED' changed to 'mixed'
according to the built-in table from CIF Core dictionary named
'cif_core.dic' version 2.4.1 from 2010-06-29.

Automatic conversion script
Id: cif_fix_values 2281 2013-09-26 08:29:07Z andrius 

2018-02-22
Z value and formula fixed to values more according to usual
chemical conventions.                 miguel
;
_cod_original_formula_sum 'C39 H45 N3 O6'
_cod_original_formula_weight 651.78
_cod_original_formula_units_Z 6
_cod_original_sg_symbol_H-M R3C
_cod_database_code 7114625

loop_
_symmetry_equiv_pos_as_xyz
'x, y, z'
'-y, x-y, z'
'-x+y, -x, z'
'-x+y, y, z+1/2'
'x, x-y, z+1/2'
'-y, -x, z+1/2'
'x+2/3, y+1/3, z+1/3'
'-y+2/3, x-y+1/3, z+1/3'
'-x+y+2/3, -x+1/3, z+1/3'
'-x+y+2/3, y+1/3, z+5/6'
'x+2/3, x-y+1/3, z+5/6'
'-y+2/3, -x+1/3, z+5/6'
'x+1/3, y+2/3, z+2/3'
'-y+1/3, x-y+2/3, z+2/3'
'-x+y+1/3, -x+2/3, z+2/3'
'-x+y+1/3, y+2/3, z+7/6'
'x+1/3, x-y+2/3, z+7/6'
'-y+1/3, -x+2/3, z+7/6'

loop_
_atom_site_label
_atom_site_type_symbol
_atom_site_fract_x
_atom_site_fract_y
_atom_site_fract_z
_atom_site_U_iso_or_equiv
_atom_site_adp_type
_atom_site_occupancy
_atom_site_symmetry_multiplicity
_atom_site_calc_flag
_atom_site_refinement_flags
C3 C 0.19815(18) -0.02295(17) 0.2453(3) 0.0392(9) Uani 1 1 d .
N1 N 0.13849(15) -0.06943(15) 0.2064(3) 0.0391(8) Uani 1 1 d .
C8 C 0.22763(17) 0.03387(17) 0.1742(4) 0.0381(9) Uani 1 1 d .
C9 C 0.19758(19) 0.05399(18) 0.0701(4) 0.0447(10) Uani 1 1 d .
C2 C 0.09395(19) -0.10841(18) 0.2944(4) 0.0431(10) Uani 1 1 d .
O1 O 0.09969(15) -0.10320(16) 0.4201(3) 0.0632(9) Uani 1 1 d .
O2 O 0.32360(15) 0.12854(16) 0.1359(4) 0.0732(11) Uani 1 1 d .
C12 C 0.1382(2) 0.03757(18) 0.0678(5) 0.0501(11) Uani 1 1 d .
H12 H 0.1135 0.0098 0.1357 0.060 Uiso 1 1 calc R
C4 C 0.2297(2) -0.0352(2) 0.3466(4) 0.0516(11) Uani 1 1 d .
H4 H 0.2100 -0.0727 0.3935 0.062 Uiso 1 1 calc R
C1 C 0.0367(2) -0.1585(2) 0.2271(5) 0.0567(12) Uani 1 1 d .
H1A H 0.0413 -0.1550 0.1281 0.085 Uiso 1 1 calc R
H1B H 0.0019 -0.1547 0.2542 0.085 Uiso 1 1 calc R
H1C H 0.0304 -0.1980 0.2558 0.085 Uiso 1 1 calc R
C6 C 0.3208(2) 0.0616(2) 0.3062(4) 0.0556(12) Uani 1 1 d .
H6 H 0.3620 0.0894 0.3252 0.067 Uiso 1 1 calc R
C7 C 0.2900(2) 0.0747(2) 0.2039(4) 0.0490(10) Uani 1 1 d .
C10 C 0.2423(2) 0.1012(3) -0.0305(6) 0.089(2) Uani 1 1 d .
H10A H 0.2453 0.0799 -0.1115 0.107 Uiso 1 1 calc R
H10B H 0.2258 0.1270 -0.0607 0.107 Uiso 1 1 calc R
C13 C 0.1070(2) 0.0585(2) -0.0306(6) 0.0758(15) Uani 1 1 d .
H13A H 0.0640 0.0393 -0.0076 0.114 Uiso 1 1 calc R
H13B H 0.1114 0.0472 -0.1233 0.114 Uiso 1 1 calc R
H13C H 0.1253 0.1024 -0.0248 0.114 Uiso 1 1 calc R
C5 C 0.2901(2) 0.0074(2) 0.3790(5) 0.0610(13) Uani 1 1 d .
H5 H 0.3100 -0.0006 0.4504 0.073 Uiso 1 1 calc R
C11 C 0.2989(4) 0.1374(4) 0.0201(9) 0.139(3) Uani 1 1 d U
H11A H 0.3029 0.1777 0.0309 0.167 Uiso 1 1 calc R
H11B H 0.3268 0.1415 -0.0542 0.167 Uiso 1 1 calc R
H1N H 0.1318(19) -0.0678(19) 0.130(5) 0.039(12) Uiso 1 1 d .

loop_
_atom_site_aniso_label
_atom_site_aniso_U_11
_atom_site_aniso_U_22
_atom_site_aniso_U_33
_atom_site_aniso_U_23
_atom_site_aniso_U_13
_atom_site_aniso_U_12
C3 0.048(2) 0.048(2) 0.0240(17) -0.0047(16) -0.0001(16) 0.026(2)
N1 0.046(2) 0.0445(19) 0.0207(17) 0.0028(14) -0.0012(14) 0.0177(16)
C8 0.043(2) 0.041(2) 0.0314(19) -0.0064(16) -0.0013(16) 0.0221(18)
C9 0.050(2) 0.038(2) 0.037(2) -0.0018(17) -0.0078(18) 0.0145(19)
C2 0.049(2) 0.047(2) 0.033(2) 0.0076(18) 0.0054(18) 0.024(2)
O1 0.075(2) 0.077(2) 0.0270(15) 0.0103(14) 0.0085(14) 0.0297(17)
O2 0.0510(19) 0.055(2) 0.090(3) 0.0072(17) -0.0123(18) 0.0090(16)
C12 0.060(3) 0.042(2) 0.051(2) -0.002(2) -0.009(2) 0.027(2)
C4 0.063(3) 0.060(3) 0.040(2) 0.0020(19) -0.005(2) 0.036(2)
C1 0.049(2) 0.065(3) 0.049(2) 0.009(2) 0.006(2) 0.023(2)
C6 0.050(3) 0.073(3) 0.051(2) -0.020(3) -0.012(2) 0.036(2)
C7 0.048(3) 0.049(2) 0.049(2) -0.0090(19) -0.002(2) 0.024(2)
C10 0.072(4) 0.075(4) 0.061(3) 0.023(3) -0.014(3) -0.007(3)
C13 0.071(3) 0.067(3) 0.088(4) 0.007(3) -0.025(3) 0.033(3)
C5 0.066(3) 0.085(4) 0.045(3) -0.011(3) -0.013(2) 0.048(3)
C11 0.103(4) 0.142(5) 0.126(5) 0.058(4) -0.022(4) 0.027(3)

loop_
_atom_type_symbol
_atom_type_description
_atom_type_scat_dispersion_real
_atom_type_scat_dispersion_imag
_atom_type_scat_source
C C 0.0033 0.0016 'International Tables Vol C Tables 4.2.6.8 and 6.1.1.4'
H H 0.0000 0.0000 'International Tables Vol C Tables 4.2.6.8 and 6.1.1.4'
N N 0.0061 0.0033 'International Tables Vol C Tables 4.2.6.8 and 6.1.1.4'
O O 0.0106 0.0060 'International Tables Vol C Tables 4.2.6.8 and 6.1.1.4'

loop_
_geom_angle_atom_site_label_1
_geom_angle_atom_site_label_2
_geom_angle_atom_site_label_3
_geom_angle
C4 C3 N1 119.4(4)
C4 C3 C8 119.9(4)
N1 C3 C8 120.5(3)
C2 N1 C3 125.4(3)
C2 N1 H1N 122(3)
C3 N1 H1N 113(3)
C7 C8 C3 117.8(4)
C7 C8 C9 117.3(4)
C3 C8 C9 124.9(3)
C12 C9 C8 125.7(4)
C12 C9 C10 120.7(4)
C8 C9 C10 113.4(4)
O1 C2 N1 122.4(4)
O1 C2 C1 122.1(4)
N1 C2 C1 115.5(4)
C11 O2 C7 117.3(4)
C9 C12 C13 127.4(4)
C9 C12 H12 116.3
C13 C12 H12 116.3
C5 C4 C3 120.9(4)
C5 C4 H4 119.6
C3 C4 H4 119.6
C2 C1 H1A 109.5
C2 C1 H1B 109.5
H1A C1 H1B 109.5
C2 C1 H1C 109.5
H1A C1 H1C 109.5
H1B C1 H1C 109.5
C5 C6 C7 119.6(4)
C5 C6 H6 120.2
C7 C6 H6 120.2
O2 C7 C6 116.0(4)
O2 C7 C8 122.7(4)
C6 C7 C8 121.4(4)
C11 C10 C9 114.7(5)
C11 C10 H10A 108.6
C9 C10 H10A 108.6
C11 C10 H10B 108.6
C9 C10 H10B 108.6
H10A C10 H10B 107.6
C12 C13 H13A 109.5
C12 C13 H13B 109.5
H13A C13 H13B 109.5
C12 C13 H13C 109.5
H13A C13 H13C 109.5
H13B C13 H13C 109.5
C6 C5 C4 120.3(4)
C6 C5 H5 119.8
C4 C5 H5 119.8
C10 C11 O2 127.6(6)
C10 C11 H11A 105.4
O2 C11 H11A 105.4
C10 C11 H11B 105.4
O2 C11 H11B 105.4
H11A C11 H11B 106.0

loop_
_geom_bond_atom_site_label_1
_geom_bond_atom_site_label_2
_geom_bond_distance
C3 C4 1.384(5)
C3 N1 1.411(5)
C3 C8 1.411(5)
N1 C2 1.353(5)
N1 H1N 0.76(5)
C8 C7 1.404(6)
C8 C9 1.486(6)
C9 C12 1.330(5)
C9 C10 1.507(6)
C2 O1 1.220(4)
C2 C1 1.501(6)
O2 C11 1.347(7)
O2 C7 1.350(6)
C12 C13 1.483(6)
C12 H12 0.9300
C4 C5 1.383(7)
C4 H4 0.9300
C1 H1A 0.9600
C1 H1B 0.9600
C1 H1C 0.9600
C6 C5 1.372(7)
C6 C7 1.390(6)
C6 H6 0.9300
C10 C11 1.337(9)
C10 H10A 0.9700
C10 H10B 0.9700
C13 H13A 0.9600
C13 H13B 0.9600
C13 H13C 0.9600
C5 H5 0.9300
C11 H11A 0.9700
C11 H11B 0.9700

loop_
_geom_torsion_atom_site_label_1
_geom_torsion_atom_site_label_2
_geom_torsion_atom_site_label_3
_geom_torsion_atom_site_label_4
_geom_torsion
C4 C3 N1 C2 41.5(6)
C8 C3 N1 C2 -143.7(4)
C4 C3 C8 C7 3.9(5)
N1 C3 C8 C7 -170.9(3)
C4 C3 C8 C9 -175.9(4)
N1 C3 C8 C9 9.3(5)
C7 C8 C9 C12 -150.2(4)
C3 C8 C9 C12 29.7(6)
C7 C8 C9 C10 24.4(5)
C3 C8 C9 C10 -155.7(4)
C3 N1 C2 O1 6.8(6)
C3 N1 C2 C1 -173.4(4)
C8 C9 C12 C13 177.4(4)
C10 C9 C12 C13 3.2(7)
N1 C3 C4 C5 174.5(4)
C8 C3 C4 C5 -0.3(6)
C11 O2 C7 C6 167.9(6)
C11 O2 C7 C8 -12.1(8)
C5 C6 C7 O2 -179.3(4)
C5 C6 C7 C8 0.7(6)
C3 C8 C7 O2 175.9(4)
C9 C8 C7 O2 -4.3(6)
C3 C8 C7 C6 -4.1(5)
C9 C8 C7 C6 175.7(4)
C12 C9 C10 C11 145.8(7)
C8 C9 C10 C11 -29.1(8)
C7 C6 C5 C4 3.0(6)
C3 C4 C5 C6 -3.2(6)
C9 C10 C11 O2 15.1(14)
C7 O2 C11 C10 6.3(13)
